data_7107158
loop_
_publ_author_name
'Fernando Hung-Low'
'Jeremy Krogman'
'Jesse Tye'
'Chris Bradley'

_publ_section_title
;
 Development of more labile low electron count Co(I) sources: mild,
 catalytic functionalization of activated alkanes using a
 [(Cp*Co)2-?-(?4:?4-arene)] complex
;
_journal_name_full Chem.Commun.
_journal_page_first 368
_journal_paper_doi 10.1039/c1cc15458c
_journal_volume 48
_journal_year 2012
_chemical_formula_sum 'C27 H38 Co2'
_chemical_formula_weight 480.43
_chemical_name_systematic
;
?
;
_space_group_IT_number 2
_symmetry_cell_setting triclinic
_symmetry_space_group_name_Hall '-P 1'
_symmetry_space_group_name_H-M 'P -1'
_atom_sites_solution_hydrogens geom
_atom_sites_solution_primary direct
_atom_sites_solution_secondary difmap
_audit_creation_method SHELXL-97
_cell_angle_alpha 89.7980(10)
_cell_angle_beta 85.8840(10)
_cell_angle_gamma 89.7510(10)
_cell_formula_units_Z 8
_cell_length_a 11.0407(11)
_cell_length_b 13.9848(14)
_cell_length_c 31.459(3)
_cell_measurement_reflns_used 198
_cell_measurement_temperature 150(2)
_cell_measurement_theta_max 25.68
_cell_measurement_theta_min 1.58
_cell_volume 4844.7(8)
_computing_cell_refinement 'Bruker APEX 2'
_computing_data_collection 'Bruker APEX 2'
_computing_data_reduction 'Bruker APEX 2'
_computing_molecular_graphics 'Bruker SHELXTL'
_computing_publication_material 'Bruker SHELXTL'
_computing_structure_refinement 'SHELXL-97 (Sheldrick, 1997)'
_computing_structure_solution 'SHELXS-97 (Sheldrick, 1990)'
_diffrn_ambient_temperature 150(2)
_diffrn_measured_fraction_theta_full 0.995
_diffrn_measured_fraction_theta_max 0.995
_diffrn_measurement_device_type 'CCD area detector'
_diffrn_measurement_method 'omega scans'
_diffrn_radiation_monochromator graphite
_diffrn_radiation_source 'fine-focus sealed tube'
_diffrn_radiation_type MoK\a
_diffrn_radiation_wavelength 0.71073
_diffrn_reflns_av_R_equivalents 0.0445
_diffrn_reflns_av_sigmaI/netI 0.0455
_diffrn_reflns_limit_h_max 13
_diffrn_reflns_limit_h_min -13
_diffrn_reflns_limit_k_max 17
_diffrn_reflns_limit_k_min -17
_diffrn_reflns_limit_l_max 38
_diffrn_reflns_limit_l_min -38
_diffrn_reflns_number 68111
_diffrn_reflns_theta_full 25.00
_diffrn_reflns_theta_max 25.67
_diffrn_reflns_theta_min 1.30
_exptl_absorpt_coefficient_mu 1.380
_exptl_absorpt_correction_T_max 0.7834
_exptl_absorpt_correction_T_min 0.6995
_exptl_absorpt_correction_type multi-scan
_exptl_absorpt_process_details multi-scan
_exptl_crystal_colour Red
_exptl_crystal_density_diffrn 1.317
_exptl_crystal_density_method 'not measured'
_exptl_crystal_description Block
_exptl_crystal_F_000 2032
_exptl_crystal_size_max 0.28
_exptl_crystal_size_mid 0.27
_exptl_crystal_size_min 0.19
_refine_diff_density_max 1.941
_refine_diff_density_min -1.481
_refine_diff_density_rms 0.110
_refine_ls_extinction_method none
_refine_ls_goodness_of_fit_ref 1.213
_refine_ls_hydrogen_treatment constr
_refine_ls_matrix_type full
_refine_ls_number_parameters 1089
_refine_ls_number_reflns 18288
_refine_ls_number_restraints 0
_refine_ls_restrained_S_all 1.213
_refine_ls_R_factor_all 0.0996
_refine_ls_R_factor_gt 0.0856
_refine_ls_shift/su_max 0.001
_refine_ls_shift/su_mean 0.000
_refine_ls_structure_factor_coef Fsqd
_refine_ls_weighting_details 'calc w=1/[\s^2^(Fo^2^)+(0.0050P)^2^+39.2155P] where P=(Fo^2^+2Fc^2^)/3'
_refine_ls_weighting_scheme calc
_refine_ls_wR_factor_gt 0.1762
_refine_ls_wR_factor_ref 0.1816
_reflns_number_gt 15168
_reflns_number_total 18288
_reflns_threshold_expression >2sigma(I)
_cod_data_source_file c1cc15458c.txt
_cod_data_source_block cb070
_cod_original_sg_symbol_H-M P-1
_cod_database_code 7107158

loop_
_symmetry_equiv_pos_as_xyz
'x, y, z'
'-x, -y, -z'

loop_
_atom_site_label
_atom_site_type_symbol
_atom_site_fract_x
_atom_site_fract_y
_atom_site_fract_z
_atom_site_U_iso_or_equiv
_atom_site_adp_type
_atom_site_occupancy
_atom_site_symmetry_multiplicity
_atom_site_calc_flag
_atom_site_refinement_flags
Co1 Co 0.49075(8) 0.78004(6) 0.30519(3) 0.02353(19) Uani 1 1 d .
Co2 Co 0.15605(8) 0.77947(6) 0.30715(3) 0.0243(2) Uani 1 1 d .
Co3 Co 0.31806(8) 0.25439(6) 0.20194(3) 0.0270(2) Uani 1 1 d .
Co4 Co -0.01671(8) 0.26270(6) 0.19660(3) 0.0251(2) Uani 1 1 d .
Co5 Co 0.74652(9) 0.73261(7) 0.05673(3) 0.0353(2) Uani 1 1 d .
Co6 Co 0.41114(8) 0.73050(7) 0.06138(3) 0.0332(2) Uani 1 1 d .
Co7 Co 1.08410(8) 0.26064(6) 0.44640(3) 0.0275(2) Uani 1 1 d .
Co8 Co 0.74931(8) 0.25918(7) 0.44825(3) 0.0272(2) Uani 1 1 d .
C1 C 0.6470(6) 0.7641(5) 0.3334(2) 0.0288(15) Uani 1 1 d .
C2 C 0.6668(6) 0.8360(5) 0.3010(2) 0.0284(14) Uani 1 1 d .
C3 C 0.6418(6) 0.7920(5) 0.2618(2) 0.0340(16) Uani 1 1 d .
C4 C 0.6139(6) 0.6939(5) 0.2696(2) 0.0310(15) Uani 1 1 d .
C5 C 0.6193(6) 0.6753(5) 0.3139(2) 0.0320(15) Uani 1 1 d .
C6 C 0.6674(7) 0.7812(7) 0.3798(2) 0.047(2) Uani 1 1 d .
H6A H 0.6240 0.8393 0.3896 0.070 Uiso 1 1 calc R
H6B H 0.7544 0.7889 0.3831 0.070 Uiso 1 1 calc R
H6C H 0.6368 0.7265 0.3969 0.070 Uiso 1 1 calc R
C7 C 0.7085(7) 0.9356(6) 0.3071(3) 0.047(2) Uani 1 1 d .
H7A H 0.7967 0.9359 0.3088 0.070 Uiso 1 1 calc R
H7B H 0.6690 0.9614 0.3335 0.070 Uiso 1 1 calc R
H7C H 0.6872 0.9752 0.2829 0.070 Uiso 1 1 calc R
C8 C 0.6501(8) 0.8410(6) 0.2190(2) 0.051(2) Uani 1 1 d .
H8A H 0.6284 0.9086 0.2226 0.076 Uiso 1 1 calc R
H8B H 0.5939 0.8106 0.2004 0.076 Uiso 1 1 calc R
H8C H 0.7332 0.8356 0.2060 0.076 Uiso 1 1 calc R
C9 C 0.5872(8) 0.6212(6) 0.2365(3) 0.048(2) Uani 1 1 d .
H9A H 0.5347 0.5712 0.2495 0.072 Uiso 1 1 calc R
H9B H 0.6635 0.5924 0.2247 0.072 Uiso 1 1 calc R
H9C H 0.5461 0.6525 0.2135 0.072 Uiso 1 1 calc R
C10 C 0.5978(7) 0.5822(5) 0.3368(3) 0.047(2) Uani 1 1 d .
H10A H 0.5409 0.5436 0.3217 0.071 Uiso 1 1 calc R
H10B H 0.5635 0.5945 0.3659 0.071 Uiso 1 1 calc R
H10C H 0.6749 0.5476 0.3379 0.071 Uiso 1 1 calc R
C11 C 0.0409(6) 0.8978(5) 0.3129(2) 0.0342(16) Uani 1 1 d .
C12 C 0.0256(6) 0.8494(5) 0.2735(2) 0.0330(15) Uani 1 1 d .
C13 C -0.0112(6) 0.7549(5) 0.2834(2) 0.0306(15) Uani 1 1 d .
C14 C -0.0182(6) 0.7415(5) 0.3283(2) 0.0350(16) Uani 1 1 d .
C15 C 0.0170(6) 0.8333(6) 0.3469(2) 0.0410(19) Uani 1 1 d .
C16 C 0.0773(8) 1.0006(5) 0.3173(3) 0.051(2) Uani 1 1 d .
H16A H 0.1332 1.0187 0.2930 0.077 Uiso 1 1 calc R
H16B H 0.1177 1.0087 0.3438 0.077 Uiso 1 1 calc R
H16C H 0.0049 1.0415 0.3179 0.077 Uiso 1 1 calc R
C17 C 0.0404(9) 0.8932(6) 0.2302(3) 0.053(2) Uani 1 1 d .
H17A H -0.0342 0.9275 0.2242 0.079 Uiso 1 1 calc R
H17B H 0.0564 0.8428 0.2089 0.079 Uiso 1 1 calc R
H17C H 0.1086 0.9380 0.2289 0.079 Uiso 1 1 calc R
C18 C -0.0465(7) 0.6800(5) 0.2519(3) 0.0440(19) Uani 1 1 d .
H18A H -0.0349 0.6161 0.2638 0.066 Uiso 1 1 calc R
H18B H 0.0046 0.6868 0.2252 0.066 Uiso 1 1 calc R
H18C H -0.1319 0.6888 0.2461 0.066 Uiso 1 1 calc R
C19 C -0.0508(7) 0.6515(6) 0.3514(3) 0.055(2) Uani 1 1 d .
H19A H -0.1374 0.6385 0.3495 0.082 Uiso 1 1 calc R
H19B H -0.0338 0.6581 0.3814 0.082 Uiso 1 1 calc R
H19C H -0.0027 0.5985 0.3387 0.082 Uiso 1 1 calc R
C20 C 0.0186(8) 0.8543(7) 0.3935(2) 0.056(2) Uani 1 1 d .
H20A H 0.0871 0.8964 0.3982 0.083 Uiso 1 1 calc R
H20B H 0.0274 0.7944 0.4092 0.083 Uiso 1 1 calc R
H20C H -0.0575 0.8859 0.4035 0.083 Uiso 1 1 calc R
C21 C 0.2729(6) 0.6785(5) 0.3023(2) 0.0338(16) Uani 1 1 d .
C22 C 0.2718(6) 0.7105(5) 0.3451(2) 0.0393(18) Uani 1 1 d .
H22 H 0.2144 0.6864 0.3664 0.047 Uiso 1 1 calc R
C23 C 0.3616(6) 0.7816(6) 0.3554(2) 0.0404(18) Uani 1 1 d .
H23 H 0.4129 0.7714 0.3780 0.048 Uiso 1 1 calc R
C24 C 0.3694(6) 0.8663(5) 0.3305(3) 0.0376(17) Uani 1 1 d .
H24 H 0.3937 0.9267 0.3406 0.045 Uiso 1 1 calc R
C25 C 0.3362(6) 0.8488(5) 0.2887(2) 0.0358(17) Uani 1 1 d .
H25 H 0.3252 0.9014 0.2701 0.043 Uiso 1 1 calc R
C26 C 0.3183(6) 0.7515(5) 0.2732(2) 0.0339(16) Uani 1 1 d .
H26 H 0.3368 0.7368 0.2440 0.041 Uiso 1 1 calc R
C27 C 0.2499(8) 0.5775(6) 0.2883(4) 0.065(3) Uani 1 1 d .
H27A H 0.2171 0.5787 0.2601 0.097 Uiso 1 1 calc R
H27B H 0.1914 0.5469 0.3089 0.097 Uiso 1 1 calc R
H27C H 0.3263 0.5413 0.2867 0.097 Uiso 1 1 calc R
C28 C 0.4892(6) 0.2974(5) 0.1837(2) 0.0321(15) Uani 1 1 d .
C29 C 0.4600(6) 0.2160(5) 0.1594(2) 0.0339(16) Uani 1 1 d .
C30 C 0.4373(6) 0.1394(5) 0.1879(3) 0.0376(17) Uani 1 1 d .
C31 C 0.4510(6) 0.1738(5) 0.2302(2) 0.0357(16) Uani 1 1 d .
C32 C 0.4854(6) 0.2720(5) 0.2274(2) 0.0313(15) Uani 1 1 d .
C33 C 0.5261(6) 0.3959(6) 0.1665(3) 0.0427(19) Uani 1 1 d .
H33A H 0.4808 0.4452 0.1832 0.064 Uiso 1 1 calc R
H33B H 0.5078 0.4010 0.1366 0.064 Uiso 1 1 calc R
H33C H 0.6133 0.4050 0.1688 0.064 Uiso 1 1 calc R
C34 C 0.4610(8) 0.2119(7) 0.1107(3) 0.052(2) Uani 1 1 d .
H34A H 0.5409 0.1900 0.0989 0.078 Uiso 1 1 calc R
H34B H 0.4443 0.2757 0.0995 0.078 Uiso 1 1 calc R
H34C H 0.3986 0.1673 0.1026 0.078 Uiso 1 1 calc R
C35 C 0.4040(8) 0.0394(6) 0.1769(3) 0.050(2) Uani 1 1 d .
H35A H 0.3579 0.0402 0.1514 0.075 Uiso 1 1 calc R
H35B H 0.3541 0.0113 0.2008 0.075 Uiso 1 1 calc R
H35C H 0.4780 0.0012 0.1714 0.075 Uiso 1 1 calc R
C36 C 0.4354(8) 0.1148(6) 0.2706(3) 0.050(2) Uani 1 1 d .
H36A H 0.5039 0.0704 0.2718 0.075 Uiso 1 1 calc R
H36B H 0.3596 0.0787 0.2708 0.075 Uiso 1 1 calc R
H36C H 0.4327 0.1573 0.2954 0.075 Uiso 1 1 calc R
C37 C 0.5175(7) 0.3354(5) 0.2635(2) 0.0407(18) Uani 1 1 d .
H37A H 0.6057 0.3439 0.2623 0.061 Uiso 1 1 calc R
H37B H 0.4898 0.3058 0.2907 0.061 Uiso 1 1 calc R
H37C H 0.4779 0.3978 0.2609 0.061 Uiso 1 1 calc R
C38 C -0.1434(6) 0.3690(5) 0.1934(3) 0.0376(17) Uani 1 1 d .
C39 C -0.1746(6) 0.2873(6) 0.1680(2) 0.0344(16) Uani 1 1 d .
C40 C -0.1907(6) 0.2077(5) 0.1954(2) 0.0329(16) Uani 1 1 d .
C41 C -0.1698(6) 0.2373(5) 0.2375(2) 0.0325(16) Uani 1 1 d .
C42 C -0.1431(6) 0.3384(5) 0.2361(2) 0.0354(16) Uani 1 1 d .
C43 C -0.1220(8) 0.4692(6) 0.1773(3) 0.053(2) Uani 1 1 d .
H43A H -0.2003 0.5013 0.1745 0.080 Uiso 1 1 calc R
H43B H -0.0766 0.4673 0.1493 0.080 Uiso 1 1 calc R
H43C H -0.0754 0.5046 0.1973 0.080 Uiso 1 1 calc R
C44 C -0.1893(8) 0.2889(8) 0.1208(3) 0.062(3) Uani 1 1 d .
H44A H -0.1580 0.2290 0.1081 0.092 Uiso 1 1 calc R
H44B H -0.1440 0.3429 0.1078 0.092 Uiso 1 1 calc R
H44C H -0.2755 0.2958 0.1158 0.092 Uiso 1 1 calc R
C45 C -0.2293(7) 0.1077(6) 0.1838(3) 0.055(2) Uani 1 1 d .
H45A H -0.3181 0.1038 0.1863 0.082 Uiso 1 1 calc R
H45B H -0.1956 0.0613 0.2032 0.082 Uiso 1 1 calc R
H45C H -0.1992 0.0935 0.1545 0.082 Uiso 1 1 calc R
C46 C -0.1783(9) 0.1779(7) 0.2772(3) 0.060(3) Uani 1 1 d .
H46A H -0.2578 0.1878 0.2925 0.090 Uiso 1 1 calc R
H46B H -0.1143 0.1968 0.2955 0.090 Uiso 1 1 calc R
H46C H -0.1683 0.1102 0.2697 0.090 Uiso 1 1 calc R
C47 C -0.1174(8) 0.3986(6) 0.2737(3) 0.057(2) Uani 1 1 d .
H47A H -0.0588 0.4484 0.2647 0.086 Uiso 1 1 calc R
H47B H -0.0837 0.3583 0.2956 0.086 Uiso 1 1 calc R
H47C H -0.1929 0.4285 0.2855 0.086 Uiso 1 1 calc R
C48 C 0.1112(6) 0.1993(5) 0.1626(2) 0.0335(16) Uani 1 1 d .
C49 C 0.1308(7) 0.1791(5) 0.2057(2) 0.0400(18) Uani 1 1 d .
H49 H 0.1312 0.1145 0.2152 0.048 Uiso 1 1 calc R
C50 C 0.1502(7) 0.2551(7) 0.2356(3) 0.049(2) Uani 1 1 d .
H50 H 0.1308 0.2441 0.2652 0.059 Uiso 1 1 calc R
C51 C 0.1967(7) 0.3448(6) 0.2224(3) 0.051(2) Uani 1 1 d .
H51 H 0.2189 0.3934 0.2414 0.061 Uiso 1 1 calc R
C52 C 0.2065(7) 0.3538(6) 0.1781(3) 0.045(2) Uani 1 1 d .
H52 H 0.2655 0.3948 0.1643 0.055 Uiso 1 1 calc R
C53 C 0.1236(6) 0.2984(5) 0.1532(2) 0.0357(16) Uani 1 1 d .
H53 H 0.0801 0.3278 0.1316 0.043 Uiso 1 1 calc R
C54 C 0.0932(7) 0.1203(6) 0.1314(3) 0.053(2) Uani 1 1 d .
H54A H 0.1722 0.0998 0.1183 0.079 Uiso 1 1 calc R
H54B H 0.0425 0.1436 0.1092 0.079 Uiso 1 1 calc R
H54C H 0.0532 0.0661 0.1463 0.079 Uiso 1 1 calc R
C55 C 0.9245(6) 0.6789(5) 0.0526(2) 0.0325(15) Uani 1 1 d .
C56 C 0.9042(6) 0.7458(5) 0.0864(2) 0.0339(16) Uani 1 1 d .
C57 C 0.8702(6) 0.8352(5) 0.0690(2) 0.0348(16) Uani 1 1 d .
C58 C 0.8684(7) 0.8245(5) 0.0241(2) 0.0393(17) Uani 1 1 d .
C59 C 0.8999(7) 0.7259(5) 0.0147(2) 0.0362(16) Uani 1 1 d .
C60 C 0.9669(7) 0.5789(5) 0.0573(3) 0.0437(19) Uani 1 1 d .
H60A H 0.9432 0.5408 0.0332 0.066 Uiso 1 1 calc R
H60B H 0.9300 0.5519 0.0839 0.066 Uiso 1 1 calc R
H60C H 1.0555 0.5780 0.0580 0.066 Uiso 1 1 calc R
C61 C 0.9193(8) 0.7246(7) 0.1328(2) 0.052(2) Uani 1 1 d .
H61A H 0.8909 0.6596 0.1396 0.077 Uiso 1 1 calc R
H61B H 0.8716 0.7705 0.1506 0.077 Uiso 1 1 calc R
H61C H 1.0052 0.7298 0.1384 0.077 Uiso 1 1 calc R
C62 C 0.8466(9) 0.9284(6) 0.0931(3) 0.059(2) Uani 1 1 d .
H62A H 0.9092 0.9751 0.0839 0.089 Uiso 1 1 calc R
H62B H 0.8488 0.9167 0.1238 0.089 Uiso 1 1 calc R
H62C H 0.7665 0.9536 0.0872 0.089 Uiso 1 1 calc R
C63 C 0.8405(10) 0.8989(7) -0.0073(3) 0.070(3) Uani 1 1 d .
H63A H 0.7758 0.9407 0.0050 0.105 Uiso 1 1 calc R
H63B H 0.8137 0.8684 -0.0330 0.105 Uiso 1 1 calc R
H63C H 0.9134 0.9368 -0.0147 0.105 Uiso 1 1 calc R
C64 C 0.9122(9) 0.6839(7) -0.0300(3) 0.059(3) Uani 1 1 d .
H64A H 0.9938 0.6966 -0.0431 0.089 Uiso 1 1 calc R
H64B H 0.8517 0.7133 -0.0473 0.089 Uiso 1 1 calc R
H64C H 0.8989 0.6147 -0.0284 0.089 Uiso 1 1 calc R
C65 C 0.2957(7) 0.6118(5) 0.0682(2) 0.0375(17) Uani 1 1 d .
C66 C 0.2671(7) 0.6814(7) 0.1008(3) 0.046(2) Uani 1 1 d .
C67 C 0.2379(7) 0.7709(6) 0.0801(3) 0.047(2) Uani 1 1 d .
C68 C 0.2450(7) 0.7547(5) 0.0355(3) 0.0413(18) Uani 1 1 d .
C69 C 0.2858(7) 0.6585(5) 0.0284(2) 0.0378(17) Uani 1 1 d .
C70 C 0.3307(8) 0.5109(6) 0.0745(3) 0.057(2) Uani 1 1 d .
H70A H 0.2598 0.4699 0.0721 0.085 Uiso 1 1 calc R
H70B H 0.3609 0.5032 0.1029 0.085 Uiso 1 1 calc R
H70C H 0.3945 0.4928 0.0528 0.085 Uiso 1 1 calc R
C71 C 0.2656(9) 0.6611(9) 0.1478(3) 0.072(3) Uani 1 1 d .
H71A H 0.1914 0.6263 0.1570 0.108 Uiso 1 1 calc R
H71B H 0.2678 0.7216 0.1634 0.108 Uiso 1 1 calc R
H71C H 0.3367 0.6223 0.1536 0.108 Uiso 1 1 calc R
C72 C 0.1985(9) 0.8613(7) 0.1018(4) 0.079(4) Uani 1 1 d .
H72A H 0.2189 0.9157 0.0830 0.118 Uiso 1 1 calc R
H72B H 0.2402 0.8679 0.1281 0.118 Uiso 1 1 calc R
H72C H 0.1106 0.8599 0.1087 0.118 Uiso 1 1 calc R
C73 C 0.2166(9) 0.8268(7) 0.0019(4) 0.071(3) Uani 1 1 d .
H73A H 0.1289 0.8275 -0.0014 0.107 Uiso 1 1 calc R
H73B H 0.2597 0.8093 -0.0253 0.107 Uiso 1 1 calc R
H73C H 0.2425 0.8904 0.0104 0.107 Uiso 1 1 calc R
C74 C 0.3052(9) 0.6116(7) -0.0148(3) 0.061(3) Uani 1 1 d .
H74A H 0.3767 0.5698 -0.0152 0.091 Uiso 1 1 calc R
H74B H 0.3178 0.6609 -0.0368 0.091 Uiso 1 1 calc R
H74C H 0.2336 0.5736 -0.0203 0.091 Uiso 1 1 calc R
C75 C 0.5271(7) 0.8335(6) 0.0609(3) 0.0435(19) Uani 1 1 d .
C76 C 0.5681(9) 0.7672(7) 0.0281(3) 0.062(3) Uani 1 1 d .
H76 H 0.5763 0.7884 -0.0007 0.075 Uiso 1 1 calc R
C77 C 0.5985(9) 0.6649(6) 0.0384(3) 0.058(2) Uani 1 1 d .
H77 H 0.6005 0.6175 0.0169 0.069 Uiso 1 1 calc R
C78 C 0.6232(9) 0.6410(8) 0.0792(4) 0.066(3) Uani 1 1 d .
H78 H 0.6431 0.5772 0.0866 0.080 Uiso 1 1 calc R
C79 C 0.6182(8) 0.7115(7) 0.1085(3) 0.062(3) Uani 1 1 d .
H79 H 0.6678 0.7122 0.1320 0.074 Uiso 1 1 calc R
C80 C 0.5303(9) 0.7861(7) 0.1011(3) 0.062(3) Uani 1 1 d .
H80 H 0.4732 0.8040 0.1237 0.074 Uiso 1 1 calc R
C81 C 0.4993(8) 0.9354(6) 0.0555(4) 0.067(3) Uani 1 1 d .
H81A H 0.5729 0.9731 0.0584 0.100 Uiso 1 1 calc R
H81B H 0.4365 0.9551 0.0773 0.100 Uiso 1 1 calc R
H81C H 0.4701 0.9460 0.0272 0.100 Uiso 1 1 calc R
C82 C 1.2556(6) 0.2382(5) 0.4697(2) 0.0339(16) Uani 1 1 d .
C83 C 1.2183(6) 0.3355(5) 0.4754(2) 0.0360(17) Uani 1 1 d .
C84 C 1.1995(7) 0.3750(5) 0.4334(3) 0.0417(18) Uani 1 1 d .
C85 C 1.2222(6) 0.3008(6) 0.4032(2) 0.0390(18) Uani 1 1 d .
C86 C 1.2518(6) 0.2145(5) 0.4254(2) 0.0367(17) Uani 1 1 d .
C87 C 1.2878(7) 0.1719(5) 0.5043(3) 0.0439(19) Uani 1 1 d .
H87A H 1.2495 0.1941 0.5316 0.066 Uiso 1 1 calc R
H87B H 1.3762 0.1705 0.5057 0.066 Uiso 1 1 calc R
H87C H 1.2589 0.1075 0.4984 0.066 Uiso 1 1 calc R
C88 C 1.2056(10) 0.3902(6) 0.5166(3) 0.060(3) Uani 1 1 d .
H88A H 1.2018 0.3453 0.5406 0.091 Uiso 1 1 calc R
H88B H 1.1310 0.4287 0.5176 0.091 Uiso 1 1 calc R
H88C H 1.2757 0.4324 0.5183 0.091 Uiso 1 1 calc R
C89 C 1.1653(9) 0.4769(6) 0.4240(3) 0.061(3) Uani 1 1 d .
H89A H 1.1232 0.5052 0.4494 0.091 Uiso 1 1 calc R
H89B H 1.1116 0.4781 0.4005 0.091 Uiso 1 1 calc R
H89C H 1.2388 0.5136 0.4159 0.091 Uiso 1 1 calc R
C90 C 1.2140(8) 0.3090(8) 0.3557(3) 0.060(3) Uani 1 1 d .
H90A H 1.1465 0.3516 0.3498 0.090 Uiso 1 1 calc R
H90B H 1.2002 0.2456 0.3439 0.090 Uiso 1 1 calc R
H90C H 1.2900 0.3352 0.3426 0.090 Uiso 1 1 calc R
C91 C 1.2872(7) 0.1206(6) 0.4069(3) 0.050(2) Uani 1 1 d .
H91A H 1.3741 0.1097 0.4095 0.075 Uiso 1 1 calc R
H91B H 1.2705 0.1197 0.3767 0.075 Uiso 1 1 calc R
H91C H 1.2406 0.0700 0.4221 0.075 Uiso 1 1 calc R
C92 C 0.6211(6) 0.1533(5) 0.4443(2) 0.0337(16) Uani 1 1 d .
C93 C 0.6278(6) 0.1807(5) 0.4875(2) 0.0335(16) Uani 1 1 d .
C94 C 0.6007(6) 0.2809(5) 0.4917(2) 0.0323(15) Uani 1 1 d .
C95 C 0.5738(6) 0.3152(5) 0.4507(2) 0.0328(16) Uani 1 1 d .
C96 C 0.5871(6) 0.2376(6) 0.4218(2) 0.0404(19) Uani 1 1 d .
C97 C 0.6413(8) 0.0552(6) 0.4266(3) 0.052(2) Uani 1 1 d .
H97A H 0.5637 0.0213 0.4273 0.079 Uiso 1 1 calc R
H97B H 0.6975 0.0202 0.4438 0.079 Uiso 1 1 calc R
H97C H 0.6761 0.0598 0.3971 0.079 Uiso 1 1 calc R
C98 C 0.6550(8) 0.1154(6) 0.5238(3) 0.0456(19) Uani 1 1 d .
H98A H 0.5790 0.0980 0.5399 0.068 Uiso 1 1 calc R
H98B H 0.7082 0.1482 0.5426 0.068 Uiso 1 1 calc R
H98C H 0.6955 0.0574 0.5124 0.068 Uiso 1 1 calc R
C99 C 0.5953(8) 0.3380(6) 0.5319(3) 0.050(2) Uani 1 1 d .
H99A H 0.6146 0.4050 0.5252 0.075 Uiso 1 1 calc R
H99B H 0.6543 0.3124 0.5509 0.075 Uiso 1 1 calc R
H99C H 0.5135 0.3341 0.5461 0.075 Uiso 1 1 calc R
C100 C 0.5339(8) 0.4145(6) 0.4399(3) 0.055(2) Uani 1 1 d .
H10D H 0.4451 0.4185 0.4432 0.082 Uiso 1 1 calc R
H10E H 0.5618 0.4295 0.4104 0.082 Uiso 1 1 calc R
H10F H 0.5687 0.4604 0.4591 0.082 Uiso 1 1 calc R
C101 C 0.5682(7) 0.2426(8) 0.3745(3) 0.058(3) Uani 1 1 d .
H10G H 0.6082 0.1878 0.3601 0.088 Uiso 1 1 calc R
H10H H 0.6032 0.3021 0.3626 0.088 Uiso 1 1 calc R
H10I H 0.4811 0.2413 0.3704 0.088 Uiso 1 1 calc R
C102 C 0.8697(6) 0.3305(7) 0.4161(3) 0.050(2) Uani 1 1 d .
C103 C 0.8800(7) 0.2359(7) 0.4002(3) 0.055(2) Uani 1 1 d .
H103 H 0.8293 0.2148 0.3790 0.066 Uiso 1 1 calc R
C104 C 0.9665(7) 0.1734(7) 0.4163(3) 0.058(3) Uani 1 1 d .
H104 H 1.0238 0.1404 0.3977 0.069 Uiso 1 1 calc R
C105 C 0.9654(7) 0.1615(6) 0.4601(3) 0.052(2) Uani 1 1 d .
H105 H 0.9897 0.1047 0.4738 0.062 Uiso 1 1 calc R
C106 C 0.9232(7) 0.2457(6) 0.4819(3) 0.046(2) Uani 1 1 d .
H106 H 0.9086 0.2440 0.5120 0.055 Uiso 1 1 calc R
C107 C 0.9015(7) 0.3353(5) 0.4590(3) 0.0439(19) Uani 1 1 d .
H107 H 0.9086 0.3953 0.4727 0.053 Uiso 1 1 calc R
C108 C 0.8446(15) 0.4115(15) 0.3901(7) 0.180(10) Uani 1 1 d .
H10J H 0.8028 0.3904 0.3654 0.270 Uiso 1 1 calc R
H10K H 0.9209 0.4427 0.3804 0.270 Uiso 1 1 calc R
H10L H 0.7927 0.4568 0.4068 0.270 Uiso 1 1 calc R

loop_
_atom_site_aniso_label
_atom_site_aniso_U_11
_atom_site_aniso_U_22
_atom_site_aniso_U_33
_atom_site_aniso_U_23
_atom_site_aniso_U_13
_atom_site_aniso_U_12
Co1 0.0209(4) 0.0264(4) 0.0233(4) 0.0004(3) -0.0021(3) -0.0010(3)
Co2 0.0214(4) 0.0247(4) 0.0271(5) 0.0013(3) -0.0038(3) -0.0020(3)
Co3 0.0206(4) 0.0279(5) 0.0331(5) 0.0001(4) -0.0059(4) -0.0013(4)
Co4 0.0216(4) 0.0288(5) 0.0248(4) 0.0007(3) -0.0010(3) -0.0069(3)
Co5 0.0266(5) 0.0386(5) 0.0410(6) -0.0164(4) -0.0054(4) 0.0069(4)
Co6 0.0264(5) 0.0340(5) 0.0399(6) -0.0108(4) -0.0076(4) 0.0032(4)
Co7 0.0222(5) 0.0308(5) 0.0297(5) -0.0012(4) -0.0036(4) 0.0028(4)
Co8 0.0211(4) 0.0382(5) 0.0219(4) 0.0011(4) 0.0003(3) 0.0052(4)
C1 0.024(3) 0.028(3) 0.034(4) -0.001(3) -0.001(3) 0.009(3)
C2 0.020(3) 0.035(4) 0.030(4) 0.004(3) 0.002(3) 0.002(3)
C3 0.025(4) 0.040(4) 0.036(4) -0.008(3) 0.002(3) 0.001(3)
C4 0.025(3) 0.032(4) 0.035(4) -0.001(3) 0.004(3) -0.003(3)
C5 0.019(3) 0.036(4) 0.040(4) 0.004(3) 0.006(3) -0.004(3)
C6 0.035(4) 0.071(6) 0.035(4) 0.000(4) -0.008(3) 0.000(4)
C7 0.033(4) 0.042(4) 0.065(6) -0.006(4) -0.003(4) -0.011(3)
C8 0.053(5) 0.062(6) 0.034(4) 0.002(4) 0.013(4) -0.001(4)
C9 0.047(5) 0.048(5) 0.050(5) -0.022(4) 0.003(4) -0.001(4)
C10 0.041(5) 0.033(4) 0.067(6) 0.016(4) -0.006(4) 0.004(3)
C11 0.026(4) 0.031(4) 0.046(4) -0.009(3) -0.008(3) 0.001(3)
C12 0.032(4) 0.024(3) 0.044(4) 0.000(3) -0.009(3) 0.000(3)
C13 0.023(3) 0.027(3) 0.043(4) -0.002(3) -0.011(3) 0.001(3)
C14 0.022(3) 0.043(4) 0.039(4) -0.002(3) 0.001(3) 0.001(3)
C15 0.021(3) 0.062(5) 0.042(4) -0.016(4) -0.010(3) 0.003(3)
C16 0.050(5) 0.033(4) 0.074(6) -0.014(4) -0.018(4) 0.002(4)
C17 0.066(6) 0.044(5) 0.051(5) 0.008(4) -0.021(4) 0.004(4)
C18 0.042(4) 0.040(4) 0.053(5) -0.010(4) -0.016(4) -0.003(3)
C19 0.027(4) 0.064(6) 0.072(6) 0.018(5) 0.000(4) -0.006(4)
C20 0.045(5) 0.088(7) 0.033(4) -0.016(4) 0.000(4) -0.002(5)
C21 0.024(3) 0.026(3) 0.052(5) 0.006(3) -0.004(3) -0.003(3)
C22 0.027(4) 0.048(5) 0.042(4) 0.018(4) -0.001(3) 0.002(3)
C23 0.024(4) 0.067(5) 0.031(4) -0.005(4) -0.006(3) 0.004(3)
C24 0.023(3) 0.036(4) 0.054(5) -0.015(3) -0.003(3) -0.007(3)
C25 0.032(4) 0.023(3) 0.053(5) 0.008(3) -0.007(3) -0.001(3)
C26 0.024(3) 0.036(4) 0.042(4) -0.010(3) 0.004(3) -0.002(3)
C27 0.042(5) 0.027(4) 0.125(9) -0.012(5) -0.009(5) -0.004(4)
C28 0.020(3) 0.031(4) 0.045(4) 0.002(3) -0.001(3) -0.009(3)
C29 0.020(3) 0.042(4) 0.039(4) -0.001(3) -0.001(3) 0.002(3)
C30 0.031(4) 0.030(4) 0.053(5) -0.005(3) -0.010(3) 0.007(3)
C31 0.030(4) 0.034(4) 0.044(4) 0.001(3) -0.016(3) 0.008(3)
C32 0.020(3) 0.028(3) 0.046(4) 0.000(3) -0.009(3) 0.002(3)
C33 0.023(4) 0.049(5) 0.057(5) 0.013(4) -0.008(3) -0.010(3)
C34 0.041(5) 0.067(6) 0.048(5) -0.012(4) -0.005(4) -0.004(4)
C35 0.046(5) 0.037(4) 0.069(6) -0.011(4) -0.013(4) 0.001(4)
C36 0.052(5) 0.041(5) 0.060(5) 0.009(4) -0.020(4) 0.000(4)
C37 0.036(4) 0.044(4) 0.044(4) -0.004(3) -0.016(3) -0.001(3)
C38 0.028(4) 0.037(4) 0.048(5) -0.004(3) -0.002(3) 0.002(3)
C39 0.018(3) 0.051(4) 0.034(4) 0.005(3) -0.002(3) -0.005(3)
C40 0.021(3) 0.032(4) 0.046(4) -0.011(3) 0.001(3) -0.010(3)
C41 0.023(3) 0.041(4) 0.032(4) -0.002(3) 0.010(3) -0.008(3)
C42 0.034(4) 0.032(4) 0.039(4) -0.008(3) 0.007(3) 0.002(3)
C43 0.043(5) 0.041(5) 0.076(6) 0.015(4) 0.001(4) -0.001(4)
C44 0.038(5) 0.107(8) 0.041(5) -0.006(5) -0.009(4) 0.005(5)
C45 0.038(5) 0.049(5) 0.077(6) -0.028(5) 0.001(4) -0.014(4)
C46 0.073(6) 0.061(6) 0.042(5) 0.010(4) 0.022(4) -0.009(5)
C47 0.057(6) 0.056(5) 0.058(6) -0.023(4) 0.004(4) -0.012(4)
C48 0.019(3) 0.040(4) 0.041(4) -0.007(3) 0.003(3) -0.002(3)
C49 0.048(5) 0.030(4) 0.044(4) -0.010(3) -0.015(4) 0.008(3)
C50 0.034(4) 0.083(7) 0.029(4) -0.012(4) 0.001(3) -0.011(4)
C51 0.025(4) 0.052(5) 0.079(7) -0.035(5) -0.011(4) 0.006(3)
C52 0.025(4) 0.039(4) 0.073(6) 0.016(4) -0.012(4) -0.008(3)
C53 0.034(4) 0.045(4) 0.027(4) 0.008(3) 0.003(3) -0.004(3)
C54 0.039(5) 0.068(6) 0.052(5) -0.031(4) -0.008(4) 0.006(4)
C55 0.027(4) 0.038(4) 0.033(4) -0.001(3) -0.001(3) 0.007(3)
C56 0.013(3) 0.050(4) 0.039(4) -0.003(3) -0.002(3) 0.001(3)
C57 0.025(4) 0.036(4) 0.044(4) -0.016(3) -0.005(3) 0.002(3)
C58 0.045(4) 0.035(4) 0.038(4) 0.002(3) -0.001(3) 0.008(3)
C59 0.034(4) 0.039(4) 0.035(4) -0.007(3) 0.003(3) 0.005(3)
C60 0.041(4) 0.040(4) 0.049(5) 0.005(4) 0.001(4) 0.010(3)
C61 0.050(5) 0.071(6) 0.034(4) -0.007(4) -0.011(4) -0.001(4)
C62 0.060(6) 0.045(5) 0.073(6) -0.025(5) -0.008(5) -0.001(4)
C63 0.093(8) 0.053(6) 0.062(6) 0.015(5) 0.005(6) 0.019(5)
C64 0.088(7) 0.057(6) 0.030(4) -0.005(4) 0.012(4) 0.013(5)
C65 0.035(4) 0.038(4) 0.041(4) 0.003(3) -0.011(3) -0.007(3)
C66 0.024(4) 0.068(6) 0.046(5) -0.007(4) 0.000(3) 0.005(4)
C67 0.022(4) 0.041(4) 0.079(6) -0.007(4) -0.006(4) -0.016(3)
C68 0.027(4) 0.035(4) 0.063(5) 0.007(4) -0.012(4) -0.002(3)
C69 0.040(4) 0.030(4) 0.045(4) 0.005(3) -0.013(3) -0.001(3)
C70 0.048(5) 0.045(5) 0.079(7) 0.011(4) -0.013(5) 0.003(4)
C71 0.060(6) 0.114(9) 0.042(5) -0.005(5) 0.001(5) 0.003(6)
C72 0.042(5) 0.069(7) 0.125(10) -0.040(7) 0.001(6) 0.014(5)
C73 0.062(6) 0.047(5) 0.109(9) 0.023(5) -0.034(6) 0.001(5)
C74 0.073(7) 0.055(6) 0.058(6) -0.006(4) -0.029(5) -0.009(5)
C75 0.025(4) 0.038(4) 0.068(6) -0.009(4) -0.008(4) 0.001(3)
C76 0.060(6) 0.063(6) 0.061(6) 0.002(5) 0.012(5) -0.004(5)
C77 0.066(6) 0.038(5) 0.071(6) -0.021(4) -0.019(5) -0.005(4)
C78 0.047(6) 0.070(7) 0.083(8) -0.006(6) -0.013(5) -0.019(5)
C79 0.048(5) 0.081(7) 0.054(6) 0.005(5) 0.005(4) 0.004(5)
C80 0.057(6) 0.053(5) 0.079(7) -0.013(5) -0.028(5) -0.007(4)
C81 0.047(5) 0.045(5) 0.108(9) 0.001(5) -0.006(5) -0.009(4)
C82 0.025(4) 0.039(4) 0.039(4) 0.004(3) -0.011(3) 0.006(3)
C83 0.029(4) 0.035(4) 0.046(4) -0.002(3) -0.019(3) -0.002(3)
C84 0.033(4) 0.038(4) 0.055(5) 0.011(4) -0.010(4) -0.009(3)
C85 0.025(4) 0.061(5) 0.031(4) 0.008(3) -0.003(3) 0.002(3)
C86 0.019(3) 0.043(4) 0.049(5) 0.005(3) -0.008(3) -0.008(3)
C87 0.043(5) 0.039(4) 0.051(5) 0.004(4) -0.019(4) 0.000(3)
C88 0.085(7) 0.045(5) 0.054(6) -0.009(4) -0.025(5) -0.002(5)
C89 0.062(6) 0.043(5) 0.079(7) 0.025(5) -0.020(5) -0.007(4)
C90 0.040(5) 0.105(8) 0.035(5) 0.014(5) -0.002(4) 0.001(5)
C91 0.023(4) 0.062(5) 0.065(6) -0.014(4) -0.005(4) 0.008(4)
C92 0.023(3) 0.040(4) 0.039(4) 0.001(3) -0.002(3) 0.003(3)
C93 0.029(4) 0.036(4) 0.035(4) 0.003(3) 0.002(3) 0.009(3)
C94 0.032(4) 0.037(4) 0.027(4) 0.003(3) 0.006(3) 0.005(3)
C95 0.021(3) 0.033(4) 0.044(4) 0.007(3) 0.003(3) 0.002(3)
C96 0.020(3) 0.070(6) 0.031(4) -0.003(4) -0.002(3) 0.009(3)
C97 0.039(5) 0.056(5) 0.062(6) -0.015(4) -0.006(4) -0.001(4)
C98 0.050(5) 0.044(5) 0.043(5) 0.010(4) 0.001(4) 0.002(4)
C99 0.062(6) 0.047(5) 0.039(5) -0.005(4) 0.016(4) 0.005(4)
C100 0.045(5) 0.051(5) 0.068(6) 0.018(4) -0.003(4) 0.019(4)
C101 0.031(4) 0.106(8) 0.039(5) 0.009(5) -0.011(4) -0.003(5)
C102 0.020(4) 0.074(6) 0.055(5) 0.042(5) 0.000(3) -0.010(4)
C103 0.029(4) 0.089(7) 0.043(5) -0.015(5) 0.011(4) -0.004(4)
C104 0.029(4) 0.067(6) 0.078(7) -0.029(5) -0.001(4) -0.004(4)
C105 0.026(4) 0.039(4) 0.090(7) 0.009(4) -0.001(4) 0.003(3)
C106 0.042(5) 0.063(5) 0.032(4) 0.014(4) 0.001(3) 0.000(4)
C107 0.041(4) 0.031(4) 0.061(5) -0.001(4) -0.010(4) -0.003(3)
C108 0.100(13) 0.21(2) 0.23(2) 0.124(19) -0.027(14) -0.025(13)

loop_
_atom_type_symbol
_atom_type_description
_atom_type_scat_dispersion_real
_atom_type_scat_dispersion_imag
_atom_type_scat_source
C C 0.0033 0.0016 'International Tables Vol C Tables 4.2.6.8 and 6.1.1.4'
H H 0.0000 0.0000 'International Tables Vol C Tables 4.2.6.8 and 6.1.1.4'
Co Co 0.3494 0.9721 'International Tables Vol C Tables 4.2.6.8 and 6.1.1.4'

loop_
_geom_angle_atom_site_label_1
_geom_angle_atom_site_label_2
_geom_angle_atom_site_label_3
_geom_angle
C24 Co1 C1 118.4(3)
C24 Co1 C23 41.6(3)
C1 Co1 C23 103.5(3)
C24 Co1 C25 41.5(3)
C1 Co1 C25 156.5(3)
C23 Co1 C25 69.2(3)
C24 Co1 C5 148.0(3)
C1 Co1 C5 41.1(3)
C23 Co1 C5 110.6(3)
C25 Co1 C5 162.2(3)
C24 Co1 C4 171.9(3)
C1 Co1 C4 68.1(3)
C23 Co1 C4 144.3(3)
C25 Co1 C4 130.9(3)
C5 Co1 C4 40.1(3)
C24 Co1 C3 135.9(3)
C1 Co1 C3 68.0(3)
C23 Co1 C3 169.4(3)
C25 Co1 C3 115.9(3)
C5 Co1 C3 67.6(3)
C4 Co1 C3 40.0(3)
C24 Co1 C2 113.8(3)
C1 Co1 C2 40.9(3)
C23 Co1 C2 129.5(3)
C25 Co1 C2 126.4(3)
C5 Co1 C2 68.4(3)
C4 Co1 C2 67.4(3)
C3 Co1 C2 39.9(3)
C24 Co1 C26 73.4(3)
C1 Co1 C26 163.4(3)
C23 Co1 C26 77.5(3)
C25 Co1 C26 39.4(3)
C5 Co1 C26 122.7(3)
C4 Co1 C26 101.2(3)
C3 Co1 C26 112.5(3)
C2 Co1 C26 148.3(3)
C21 Co2 C22 41.9(3)
C21 Co2 C15 142.2(3)
C22 Co2 C15 106.6(3)
C21 Co2 C26 42.3(3)
C22 Co2 C26 70.0(3)
C15 Co2 C26 166.3(3)
C21 Co2 C14 116.3(3)
C22 Co2 C14 107.3(3)
C15 Co2 C14 42.1(3)
C26 Co2 C14 151.3(3)
C21 Co2 C13 117.4(3)
C22 Co2 C13 137.8(3)
C15 Co2 C13 68.6(3)
C26 Co2 C13 123.1(3)
C14 Co2 C13 40.2(3)
C21 Co2 C11 175.1(3)
C22 Co2 C11 136.2(3)
C15 Co2 C11 39.8(3)
C26 Co2 C11 134.3(3)
C14 Co2 C11 68.2(3)
C13 Co2 C11 67.2(3)
C21 Co2 C12 142.1(3)
C22 Co2 C12 174.4(3)
C15 Co2 C12 68.0(3)
C26 Co2 C12 115.6(3)
C14 Co2 C12 67.8(3)
C13 Co2 C12 39.7(3)
C11 Co2 C12 40.3(3)
C21 Co2 C25 73.7(3)
C22 Co2 C25 77.1(3)
C15 Co2 C25 127.3(3)
C26 Co2 C25 39.4(3)
C14 Co2 C25 169.1(3)
C13 Co2 C25 140.7(3)
C11 Co2 C25 101.6(3)
C12 Co2 C25 107.3(3)
C51 Co3 C28 120.8(3)
C51 Co3 C52 41.3(4)
C28 Co3 C52 105.6(3)
C51 Co3 C29 150.5(4)
C28 Co3 C29 40.8(3)
C52 Co3 C29 112.9(3)
C51 Co3 C50 41.1(4)
C28 Co3 C50 157.9(3)
C52 Co3 C50 69.1(4)
C29 Co3 C50 161.3(3)
C51 Co3 C32 114.0(3)
C28 Co3 C32 40.4(3)
C52 Co3 C32 129.6(3)
C29 Co3 C32 68.1(3)
C50 Co3 C32 126.1(3)
C51 Co3 C31 134.7(4)
C28 Co3 C31 67.2(3)
C52 Co3 C31 169.4(3)
C29 Co3 C31 67.2(3)
C50 Co3 C31 114.5(3)
C32 Co3 C31 40.0(3)
C51 Co3 C30 169.9(4)
C28 Co3 C30 67.2(3)
C52 Co3 C30 146.0(3)
C29 Co3 C30 39.5(3)
C50 Co3 C30 129.4(3)
C32 Co3 C30 67.4(3)
C31 Co3 C30 40.0(3)
C51 Co3 C49 71.6(3)
C28 Co3 C49 163.8(3)
C52 Co3 C49 76.6(3)
C29 Co3 C49 123.3(3)
C50 Co3 C49 38.0(3)
C32 Co3 C49 148.1(3)
C31 Co3 C49 112.6(3)
C30 Co3 C49 101.8(3)
C48 Co4 C49 41.8(3)
C48 Co4 C38 141.5(3)
C49 Co4 C38 167.6(3)
C48 Co4 C39 116.4(3)
C49 Co4 C39 150.5(3)
C38 Co4 C39 41.6(3)
C48 Co4 C53 41.8(3)
C49 Co4 C53 70.1(3)
C38 Co4 C53 106.1(3)
C39 Co4 C53 107.1(3)
C48 Co4 C40 117.4(3)
C49 Co4 C40 122.6(3)
C38 Co4 C40 68.5(3)
C39 Co4 C40 40.0(3)
C53 Co4 C40 137.3(3)
C48 Co4 C41 142.7(3)
C49 Co4 C41 115.9(3)
C38 Co4 C41 68.1(3)
C39 Co4 C41 67.7(3)
C53 Co4 C41 174.0(3)
C40 Co4 C41 40.1(3)
C48 Co4 C42 174.7(3)
C49 Co4 C42 135.3(3)
C38 Co4 C42 39.9(3)
C39 Co4 C42 68.0(3)
C53 Co4 C42 135.4(3)
C40 Co4 C42 67.7(3)
C41 Co4 C42 40.6(3)
C48 Co4 C50 72.1(3)
C49 Co4 C50 38.6(3)
C38 Co4 C50 129.5(3)
C39 Co4 C50 170.8(3)
C53 Co4 C50 76.6(3)
C40 Co4 C50 140.9(3)
C41 Co4 C50 108.1(3)
C42 Co4 C50 103.3(3)
C78 Co5 C77 40.3(4)
C78 Co5 C56 119.3(4)
C77 Co5 C56 155.8(4)
C78 Co5 C57 148.1(4)
C77 Co5 C57 163.2(3)
C56 Co5 C57 40.7(3)
C78 Co5 C59 135.5(4)
C77 Co5 C59 116.1(3)
C56 Co5 C59 67.1(3)
C57 Co5 C59 68.0(3)
C78 Co5 C58 171.5(4)
C77 Co5 C58 131.5(4)
C56 Co5 C58 67.9(3)
C57 Co5 C58 40.4(3)
C59 Co5 C58 40.8(3)
C78 Co5 C55 114.4(4)
C77 Co5 C55 126.2(3)
C56 Co5 C55 40.2(3)
C57 Co5 C55 68.0(3)
C59 Co5 C55 39.2(3)
C58 Co5 C55 67.5(3)
C78 Co5 C79 38.6(4)
C77 Co5 C79 68.8(4)
C56 Co5 C79 102.1(3)
C57 Co5 C79 112.0(4)
C59 Co5 C79 164.1(3)
C58 Co5 C79 147.8(4)
C55 Co5 C79 125.1(3)
C78 Co5 C76 71.4(4)
C77 Co5 C76 40.6(3)
C56 Co5 C76 162.2(3)
C57 Co5 C76 122.6(3)
C59 Co5 C76 116.6(3)
C58 Co5 C76 103.0(3)
C55 Co5 C76 152.1(3)
C79 Co5 C76 77.3(4)
C75 Co6 C76 42.5(4)
C75 Co6 C80 42.0(4)
C76 Co6 C80 69.6(4)
C75 Co6 C67 113.9(3)
C76 Co6 C67 146.0(4)
C80 Co6 C67 110.5(4)
C75 Co6 C69 146.7(3)
C76 Co6 C69 116.5(4)
C80 Co6 C69 171.2(4)
C67 Co6 C69 68.3(3)
C75 Co6 C66 137.4(3)
C76 Co6 C66 171.6(4)
C80 Co6 C66 105.4(4)
C67 Co6 C66 41.5(3)
C69 Co6 C66 67.7(3)
C75 Co6 C68 118.7(3)
C76 Co6 C68 120.1(4)
C80 Co6 C68 143.5(4)
C67 Co6 C68 40.2(3)
C69 Co6 C68 40.4(3)
C66 Co6 C68 68.0(3)
C75 Co6 C65 173.0(3)
C76 Co6 C65 138.3(4)
C80 Co6 C65 131.2(4)
C67 Co6 C65 68.8(3)
C69 Co6 C65 40.0(3)
C66 Co6 C65 40.3(3)
C68 Co6 C65 67.6(3)
C75 Co6 C77 73.5(3)
C76 Co6 C77 39.8(4)
C80 Co6 C77 75.1(4)
C67 Co6 C77 172.6(3)
C69 Co6 C77 105.4(3)
C66 Co6 C77 133.3(3)
C68 Co6 C77 136.7(3)
C65 Co6 C77 104.0(3)
C105 Co7 C86 115.7(3)
C105 Co7 C106 41.8(3)
C86 Co7 C106 152.4(3)
C105 Co7 C85 143.6(4)
C86 Co7 C85 41.4(3)
C106 Co7 C85 165.8(3)
C105 Co7 C104 40.4(4)
C86 Co7 C104 104.6(3)
C106 Co7 C104 68.7(4)
C85 Co7 C104 108.8(4)
C105 Co7 C84 175.1(3)
C86 Co7 C84 69.2(3)
C106 Co7 C84 133.5(3)
C85 Co7 C84 40.3(3)
C104 Co7 C84 140.2(4)
C105 Co7 C83 139.2(4)
C86 Co7 C83 68.9(3)
C106 Co7 C83 115.6(3)
C85 Co7 C83 68.4(3)
C104 Co7 C83 173.1(3)
C84 Co7 C83 41.2(3)
C105 Co7 C82 115.5(3)
C86 Co7 C82 40.7(3)
C106 Co7 C82 124.4(3)
C85 Co7 C82 67.9(3)
C104 Co7 C82 133.3(3)
C84 Co7 C82 67.9(3)
C83 Co7 C82 39.9(3)
C105 Co7 C107 73.2(3)
C86 Co7 C107 168.1(3)
C106 Co7 C107 39.3(3)
C85 Co7 C107 126.8(3)
C104 Co7 C107 76.9(3)
C84 Co7 C107 101.9(3)
C83 Co7 C107 110.0(3)
C82 Co7 C107 144.5(3)
C102 Co8 C103 42.0(4)
C102 Co8 C107 42.1(4)
C103 Co8 C107 70.1(4)
C102 Co8 C96 117.5(3)
C103 Co8 C96 105.5(3)
C107 Co8 C96 154.1(3)
C102 Co8 C92 143.7(4)
C103 Co8 C92 107.0(3)
C107 Co8 C92 164.8(3)
C96 Co8 C92 40.8(3)
C102 Co8 C93 175.2(3)
C103 Co8 C93 138.6(4)
C107 Co8 C93 133.3(3)
C96 Co8 C93 67.3(3)
C92 Co8 C93 40.1(3)
C102 Co8 C94 139.8(4)
C103 Co8 C94 173.0(3)
C107 Co8 C94 115.8(3)
C96 Co8 C94 67.6(3)
C92 Co8 C94 68.4(3)
C93 Co8 C94 40.5(3)
C102 Co8 C95 116.0(3)
C103 Co8 C95 133.9(3)
C107 Co8 C95 124.9(3)
C96 Co8 C95 40.2(3)
C92 Co8 C95 68.3(3)
C93 Co8 C95 67.3(3)
C94 Co8 C95 40.0(3)
C102 Co8 C106 72.9(3)
C103 Co8 C106 75.8(3)
C107 Co8 C106 39.5(3)
C96 Co8 C106 166.3(3)
C92 Co8 C106 125.5(3)
C93 Co8 C106 102.4(3)
C94 Co8 C106 111.1(3)
C95 Co8 C106 146.0(3)
C5 C1 C2 109.2(6)
C5 C1 C6 127.3(7)
C2 C1 C6 123.1(6)
C5 C1 Co1 71.7(4)
C2 C1 Co1 72.8(4)
C6 C1 Co1 127.0(5)
C3 C2 C1 106.3(6)
C3 C2 C7 127.0(7)
C1 C2 C7 126.7(7)
C3 C2 Co1 69.7(4)
C1 C2 Co1 66.3(4)
C7 C2 Co1 129.9(5)
C4 C3 C2 108.8(6)
C4 C3 C8 126.2(7)
C2 C3 C8 125.0(7)
C4 C3 Co1 69.8(4)
C2 C3 Co1 70.3(4)
C8 C3 Co1 128.1(5)
C5 C4 C3 108.6(6)
C5 C4 C9 125.6(7)
C3 C4 C9 125.7(7)
C5 C4 Co1 69.4(4)
C3 C4 Co1 70.2(4)
C9 C4 Co1 127.8(5)
C4 C5 C1 106.8(6)
C4 C5 C10 127.7(7)
C1 C5 C10 125.5(7)
C4 C5 Co1 70.5(4)
C1 C5 Co1 67.2(4)
C10 C5 Co1 126.1(5)
C1 C6 H6A 109.5
C1 C6 H6B 109.5
H6A C6 H6B 109.5
C1 C6 H6C 109.5
H6A C6 H6C 109.5
H6B C6 H6C 109.5
C2 C7 H7A 109.5
C2 C7 H7B 109.5
H7A C7 H7B 109.5
C2 C7 H7C 109.5
H7A C7 H7C 109.5
H7B C7 H7C 109.5
C3 C8 H8A 109.5
C3 C8 H8B 109.5
H8A C8 H8B 109.5
C3 C8 H8C 109.5
H8A C8 H8C 109.5
H8B C8 H8C 109.5
C4 C9 H9A 109.5
C4 C9 H9B 109.5
H9A C9 H9B 109.5
C4 C9 H9C 109.5
H9A C9 H9C 109.5
H9B C9 H9C 109.5
C5 C10 H10A 109.5
C5 C10 H10B 109.5
H10A C10 H10B 109.5
C5 C10 H10C 109.5
H10A C10 H10C 109.5
H10B C10 H10C 109.5
C15 C11 C12 109.0(6)
C15 C11 C16 125.4(7)
C12 C11 C16 125.6(7)
C15 C11 Co2 68.9(4)
C12 C11 Co2 70.0(4)
C16 C11 Co2 126.9(5)
C13 C12 C11 107.7(6)
C13 C12 C17 126.5(7)
C11 C12 C17 125.8(7)
C13 C12 Co2 69.6(4)
C11 C12 Co2 69.7(4)
C17 C12 Co2 128.2(6)
C12 C13 C14 109.6(6)
C12 C13 C18 126.1(7)
C14 C13 C18 124.2(7)
C12 C13 Co2 70.7(4)
C14 C13 Co2 69.5(4)
C18 C13 Co2 129.2(5)
C13 C14 C15 106.6(6)
C13 C14 C19 126.2(7)
C15 C14 C19 127.2(7)
C13 C14 Co2 70.3(4)
C15 C14 Co2 68.6(4)
C19 C14 Co2 124.5(5)
C11 C15 C14 107.1(6)
C11 C15 C20 127.0(8)
C14 C15 C20 125.8(8)
C11 C15 Co2 71.3(4)
C14 C15 Co2 69.3(4)
C20 C15 Co2 127.5(5)
C11 C16 H16A 109.5
C11 C16 H16B 109.5
H16A C16 H16B 109.5
C11 C16 H16C 109.5
H16A C16 H16C 109.5
H16B C16 H16C 109.5
C12 C17 H17A 109.5
C12 C17 H17B 109.5
H17A C17 H17B 109.5
C12 C17 H17C 109.5
H17A C17 H17C 109.5
H17B C17 H17C 109.5
C13 C18 H18A 109.5
C13 C18 H18B 109.5
H18A C18 H18B 109.5
C13 C18 H18C 109.5
H18A C18 H18C 109.5
H18B C18 H18C 109.5
C14 C19 H19A 109.5
C14 C19 H19B 109.5
H19A C19 H19B 109.5
C14 C19 H19C 109.5
H19A C19 H19C 109.5
H19B C19 H19C 109.5
C15 C20 H20A 109.5
C15 C20 H20B 109.5
H20A C20 H20B 109.5
C15 C20 H20C 109.5
H20A C20 H20C 109.5
H20B C20 H20C 109.5
C22 C21 C26 110.9(6)
C22 C21 C27 125.9(7)
C26 C21 C27 122.6(8)
C22 C21 Co2 74.3(4)
C26 C21 Co2 74.4(4)
C27 C21 Co2 126.0(5)
C21 C22 C23 117.9(6)
C21 C22 Co2 63.8(4)
C23 C22 Co2 105.8(5)
C21 C22 H22 121.0
C23 C22 H22 121.0
Co2 C22 H22 99.5
C24 C23 C22 117.7(6)
C24 C23 Co1 64.7(4)
C22 C23 Co1 105.5(5)
C24 C23 H23 121.1
C22 C23 H23 121.1
Co1 C23 H23 98.9
C25 C24 C23 110.8(6)
C25 C24 Co1 73.9(4)
C23 C24 Co1 73.8(4)
C25 C24 H24 124.6
C23 C24 H24 124.6
Co1 C24 H24 119.3
C24 C25 C26 121.7(7)
C24 C25 Co1 64.6(4)
C26 C25 Co1 77.7(4)
C24 C25 Co2 96.9(5)
C26 C25 Co2 63.0(4)
Co1 C25 Co2 117.9(3)
C24 C25 H25 119.2
C26 C25 H25 119.2
Co1 C25 H25 131.2
Co2 C25 H25 110.1
C21 C26 C25 119.9(7)
C21 C26 Co2 63.3(4)
C25 C26 Co2 77.6(4)
C21 C26 Co1 96.5(5)
C25 C26 Co1 62.9(4)
Co2 C26 Co1 117.8(3)
C21 C26 H26 120.1
C25 C26 H26 120.1
Co2 C26 H26 131.5
Co1 C26 H26 110.1
C21 C27 H27A 109.5
C21 C27 H27B 109.5
H27A C27 H27B 109.5
C21 C27 H27C 109.5
H27A C27 H27C 109.5
H27B C27 H27C 109.5
C32 C28 C29 109.3(6)
C32 C28 C33 123.7(6)
C29 C28 C33 126.9(7)
C32 C28 Co3 71.9(4)
C29 C28 Co3 70.7(4)
C33 C28 Co3 126.2(5)
C30 C29 C28 107.8(6)
C30 C29 C34 126.4(7)
C28 C29 C34 125.7(7)
C30 C29 Co3 72.0(4)
C28 C29 Co3 68.5(4)
C34 C29 Co3 127.7(5)
C29 C30 C31 107.9(6)
C29 C30 C35 127.0(7)
C31 C30 C35 125.1(7)
C29 C30 Co3 68.5(4)
C31 C30 Co3 69.6(4)
C35 C30 Co3 127.0(5)
C32 C31 C30 108.4(7)
C32 C31 C36 126.0(7)
C30 C31 C36 125.6(7)
C32 C31 Co3 69.6(4)
C30 C31 Co3 70.3(4)
C36 C31 Co3 127.3(5)
C28 C32 C31 106.6(6)
C28 C32 C37 126.4(6)
C31 C32 C37 126.9(7)
C28 C32 Co3 67.8(4)
C31 C32 Co3 70.4(4)
C37 C32 Co3 128.8(5)
C28 C33 H33A 109.5
C28 C33 H33B 109.5
H33A C33 H33B 109.5
C28 C33 H33C 109.5
H33A C33 H33C 109.5
H33B C33 H33C 109.5
C29 C34 H34A 109.5
C29 C34 H34B 109.5
H34A C34 H34B 109.5
C29 C34 H34C 109.5
H34A C34 H34C 109.5
H34B C34 H34C 109.5
C30 C35 H35A 109.5
C30 C35 H35B 109.5
H35A C35 H35B 109.5
C30 C35 H35C 109.5
H35A C35 H35C 109.5
H35B C35 H35C 109.5
C31 C36 H36A 109.5
C31 C36 H36B 109.5
H36A C36 H36B 109.5
C31 C36 H36C 109.5
H36A C36 H36C 109.5
H36B C36 H36C 109.5
C32 C37 H37A 109.5
C32 C37 H37B 109.5
H37A C37 H37B 109.5
C32 C37 H37C 109.5
H37A C37 H37C 109.5
H37B C37 H37C 109.5
C42 C38 C39 107.7(6)
C42 C38 C43 126.2(7)
C39 C38 C43 126.0(7)
C42 C38 Co4 71.8(4)
C39 C38 Co4 69.2(4)
C43 C38 Co4 126.9(5)
C40 C39 C38 108.0(6)
C40 C39 C44 126.5(7)
C38 C39 C44 125.5(8)
C40 C39 Co4 71.1(4)
C38 C39 Co4 69.1(4)
C44 C39 Co4 126.3(5)
C39 C40 C41 108.4(6)
C39 C40 C45 127.3(7)
C41 C40 C45 124.2(7)
C39 C40 Co4 68.9(4)
C41 C40 Co4 70.2(4)
C45 C40 Co4 128.9(5)
C40 C41 C42 107.9(6)
C40 C41 C46 127.6(7)
C42 C41 C46 124.5(7)
C40 C41 Co4 69.7(4)
C42 C41 Co4 70.0(4)
C46 C41 Co4 127.7(6)
C38 C42 C41 107.9(6)
C38 C42 C47 126.6(7)
C41 C42 C47 125.4(7)
C38 C42 Co4 68.4(4)
C41 C42 Co4 69.4(4)
C47 C42 Co4 126.9(6)
C38 C43 H43A 109.5
C38 C43 H43B 109.5
H43A C43 H43B 109.5
C38 C43 H43C 109.5
H43A C43 H43C 109.5
H43B C43 H43C 109.5
C39 C44 H44A 109.5
C39 C44 H44B 109.5
H44A C44 H44B 109.5
C39 C44 H44C 109.5
H44A C44 H44C 109.5
H44B C44 H44C 109.5
C40 C45 H45A 109.5
C40 C45 H45B 109.5
H45A C45 H45B 109.5
C40 C45 H45C 109.5
H45A C45 H45C 109.5
H45B C45 H45C 109.5
C41 C46 H46A 109.5
C41 C46 H46B 109.5
H46A C46 H46B 109.5
C41 C46 H46C 109.5
H46A C46 H46C 109.5
H46B C46 H46C 109.5
C42 C47 H47A 109.5
C42 C47 H47B 109.5
H47A C47 H47B 109.5
C42 C47 H47C 109.5
H47A C47 H47C 109.5
H47B C47 H47C 109.5
C49 C48 C53 111.8(6)
C49 C48 C54 121.2(7)
C53 C48 C54 126.7(7)
C49 C48 Co4 73.4(4)
C53 C48 Co4 74.0(4)
C54 C48 Co4 125.2(5)
C48 C49 C50 121.2(7)
C48 C49 Co4 64.9(4)
C50 C49 Co4 80.1(5)
C48 C49 Co3 93.3(5)
C50 C49 Co3 61.6(4)
Co4 C49 Co3 116.8(3)
C48 C49 H49 119.4
C50 C49 H49 119.4
Co4 C49 H49 127.4
Co3 C49 H49 115.2
C51 C50 C49 122.2(8)
C51 C50 Co3 63.7(4)
C49 C50 Co3 80.4(5)
C51 C50 Co4 95.5(6)
C49 C50 Co4 61.3(4)
Co3 C50 Co4 116.8(4)
C51 C50 H50 118.9
C49 C50 H50 118.9
Co3 C50 H50 129.1
Co4 C50 H50 113.4
C52 C51 C50 111.9(7)
C52 C51 Co3 73.7(5)
C50 C51 Co3 75.2(5)
C52 C51 H51 124.1
C50 C51 H51 124.1
Co3 C51 H51 118.6
C51 C52 C53 118.6(7)
C51 C52 Co3 65.0(4)
C53 C52 Co3 104.6(5)
C51 C52 H52 120.7
C53 C52 H52 120.7
Co3 C52 H52 99.6
C48 C53 C52 117.5(7)
C48 C53 Co4 64.3(4)
C52 C53 Co4 104.2(5)
C48 C53 H53 121.3
C52 C53 H53 121.3
Co4 C53 H53 100.5
C48 C54 H54A 109.5
C48 C54 H54B 109.5
H54A C54 H54B 109.5
C48 C54 H54C 109.5
H54A C54 H54C 109.5
H54B C54 H54C 109.5
C59 C55 C56 107.4(6)
C59 C55 C60 127.2(7)
C56 C55 C60 125.4(7)
C59 C55 Co5 69.6(4)
C56 C55 Co5 67.9(4)
C60 C55 Co5 129.0(5)
C57 C56 C55 108.9(6)
C57 C56 C61 126.2(7)
C55 C56 C61 124.9(7)
C57 C56 Co5 69.6(4)
C55 C56 Co5 71.9(4)
C61 C56 Co5 125.4(5)
C56 C57 C58 107.9(6)
C56 C57 C62 127.0(7)
C58 C57 C62 125.0(7)
C56 C57 Co5 69.6(4)
C58 C57 Co5 71.2(4)
C62 C57 Co5 127.4(5)
C57 C58 C59 106.7(6)
C57 C58 C63 127.2(7)
C59 C58 C63 126.1(7)
C57 C58 Co5 68.4(4)
C59 C58 Co5 69.5(4)
C63 C58 Co5 127.2(7)
C55 C59 C58 109.1(6)
C55 C59 C64 126.5(7)
C58 C59 C64 124.3(7)
C55 C59 Co5 71.2(4)
C58 C59 Co5 69.8(4)
C64 C59 Co5 128.3(6)
C55 C60 H60A 109.5
C55 C60 H60B 109.5
H60A C60 H60B 109.5
C55 C60 H60C 109.5
H60A C60 H60C 109.5
H60B C60 H60C 109.5
C56 C61 H61A 109.5
C56 C61 H61B 109.5
H61A C61 H61B 109.5
C56 C61 H61C 109.5
H61A C61 H61C 109.5
H61B C61 H61C 109.5
C57 C62 H62A 109.5
C57 C62 H62B 109.5
H62A C62 H62B 109.5
C57 C62 H62C 109.5
H62A C62 H62C 109.5
H62B C62 H62C 109.5
C58 C63 H63A 109.5
C58 C63 H63B 109.5
H63A C63 H63B 109.5
C58 C63 H63C 109.5
H63A C63 H63C 109.5
H63B C63 H63C 109.5
C59 C64 H64A 109.5
C59 C64 H64B 109.5
H64A C64 H64B 109.5
C59 C64 H64C 109.5
H64A C64 H64C 109.5
H64B C64 H64C 109.5
C69 C65 C66 107.0(7)
C69 C65 C70 126.3(7)
C66 C65 C70 126.7(8)
C69 C65 Co6 68.5(4)
C66 C65 Co6 68.5(4)
C70 C65 Co6 127.4(6)
C65 C66 C67 108.0(7)
C65 C66 C71 124.3(8)
C67 C66 C71 127.7(8)
C65 C66 Co6 71.2(4)
C67 C66 Co6 68.3(5)
C71 C66 Co6 127.3(6)
C68 C67 C66 107.7(7)
C68 C67 C72 125.9(9)
C66 C67 C72 126.2(9)
C68 C67 Co6 71.7(5)
C66 C67 Co6 70.1(4)
C72 C67 Co6 127.1(6)
C67 C68 C69 107.7(7)
C67 C68 C73 125.9(8)
C69 C68 C73 126.4(8)
C67 C68 Co6 68.1(4)
C69 C68 Co6 68.8(4)
C73 C68 Co6 127.8(6)
C65 C69 C68 109.5(7)
C65 C69 C74 125.3(7)
C68 C69 C74 125.1(7)
C65 C69 Co6 71.6(4)
C68 C69 Co6 70.8(4)
C74 C69 Co6 127.8(6)
C65 C70 H70A 109.5
C65 C70 H70B 109.5
H70A C70 H70B 109.5
C65 C70 H70C 109.5
H70A C70 H70C 109.5
H70B C70 H70C 109.5
C66 C71 H71A 109.5
C66 C71 H71B 109.5
H71A C71 H71B 109.5
C66 C71 H71C 109.5
H71A C71 H71C 109.5
H71B C71 H71C 109.5
C67 C72 H72A 109.5
C67 C72 H72B 109.5
H72A C72 H72B 109.5
C67 C72 H72C 109.5
H72A C72 H72C 109.5
H72B C72 H72C 109.5
C68 C73 H73A 109.5
C68 C73 H73B 109.5
H73A C73 H73B 109.5
C68 C73 H73C 109.5
H73A C73 H73C 109.5
H73B C73 H73C 109.5
C69 C74 H74A 109.5
C69 C74 H74B 109.5
H74A C74 H74B 109.5
C69 C74 H74C 109.5
H74A C74 H74C 109.5
H74B C74 H74C 109.5
C80 C75 C76 108.2(8)
C80 C75 C81 124.7(8)
C76 C75 C81 126.9(9)
C80 C75 Co6 73.0(5)
C76 C75 Co6 72.3(5)
C81 C75 Co6 125.7(6)
C75 C76 C77 121.4(9)
C75 C76 Co6 65.2(5)
C77 C76 Co6 80.9(6)
C75 C76 Co5 95.0(6)
C77 C76 Co5 60.4(5)
Co6 C76 Co5 118.4(5)
C75 C76 H76 119.3
C77 C76 H76 119.3
Co6 C76 H76 126.2
Co5 C76 H76 114.6
C78 C77 C76 119.4(8)
C78 C77 Co5 68.1(5)
C76 C77 Co5 79.0(5)
C78 C77 Co6 92.0(7)
C76 C77 Co6 59.3(5)
Co5 C77 Co6 116.6(4)
C78 C77 H77 120.3
C76 C77 H77 120.3
Co5 C77 H77 124.0
Co6 C77 H77 118.1
C79 C78 C77 117.5(10)
C79 C78 Co5 76.1(6)
C77 C78 Co5 71.7(6)
C79 C78 H78 121.2
C77 C78 H78 121.2
Co5 C78 H78 122.3
C78 C79 C80 114.2(10)
C78 C79 Co5 65.3(6)
C80 C79 Co5 101.3(7)
C78 C79 H79 122.9
C80 C79 H79 122.9
Co5 C79 H79 101.8
C75 C80 C79 122.1(9)
C75 C80 Co6 65.0(5)
C79 C80 Co6 106.9(7)
C75 C80 H80 118.9
C79 C80 H80 118.9
Co6 C80 H80 97.9
C75 C81 H81A 109.5
C75 C81 H81B 109.5
H81A C81 H81B 109.5
C75 C81 H81C 109.5
H81A C81 H81C 109.5
H81B C81 H81C 109.5
C83 C82 C86 108.5(6)
C83 C82 C87 125.4(7)
C86 C82 C87 126.1(7)
C83 C82 Co7 69.4(4)
C86 C82 Co7 66.8(4)
C87 C82 Co7 127.8(5)
C82 C83 C84 107.5(6)
C82 C83 C88 127.2(7)
C84 C83 C88 125.3(7)
C82 C83 Co7 70.7(4)
C84 C83 Co7 69.0(4)
C88 C83 Co7 127.7(6)
C85 C84 C83 107.6(6)
C85 C84 C89 126.6(8)
C83 C84 C89 125.8(8)
C85 C84 Co7 69.0(4)
C83 C84 Co7 69.9(4)
C89 C84 Co7 127.6(6)
C84 C85 C86 108.9(7)
C84 C85 C90 126.1(8)
C86 C85 C90 124.9(8)
C84 C85 Co7 70.8(4)
C86 C85 Co7 68.5(4)
C90 C85 Co7 125.6(5)
C82 C86 C85 107.3(7)
C82 C86 C91 124.4(7)
C85 C86 C91 127.9(7)
C82 C86 Co7 72.5(4)
C85 C86 Co7 70.1(4)
C91 C86 Co7 128.3(5)
C82 C87 H87A 109.5
C82 C87 H87B 109.5
H87A C87 H87B 109.5
C82 C87 H87C 109.5
H87A C87 H87C 109.5
H87B C87 H87C 109.5
C83 C88 H88A 109.5
C83 C88 H88B 109.5
H88A C88 H88B 109.5
C83 C88 H88C 109.5
H88A C88 H88C 109.5
H88B C88 H88C 109.5
C84 C89 H89A 109.5
C84 C89 H89B 109.5
H89A C89 H89B 109.5
C84 C89 H89C 109.5
H89A C89 H89C 109.5
H89B C89 H89C 109.5
C85 C90 H90A 109.5
C85 C90 H90B 109.5
H90A C90 H90B 109.5
C85 C90 H90C 109.5
H90A C90 H90C 109.5
H90B C90 H90C 109.5
C86 C91 H91A 109.5
C86 C91 H91B 109.5
H91A C91 H91B 109.5
C86 C91 H91C 109.5
H91A C91 H91C 109.5
H91B C91 H91C 109.5
C93 C92 C96 106.4(6)
C93 C92 C97 126.4(7)
C96 C92 C97 127.2(7)
C93 C92 Co8 70.2(4)
C96 C92 Co8 69.2(4)
C97 C92 Co8 126.9(5)
C92 C93 C94 109.3(6)
C92 C93 C98 125.9(7)
C94 C93 C98 124.7(7)
C92 C93 Co8 69.6(4)
C94 C93 Co8 70.1(4)
C98 C93 Co8 128.0(5)
C95 C94 C93 107.3(6)
C95 C94 C99 126.1(7)
C93 C94 C99 126.6(7)
C95 C94 Co8 70.1(4)
C93 C94 Co8 69.4(4)
C99 C94 Co8 128.0(6)
C96 C95 C94 107.8(6)
C96 C95 C100 125.5(7)
C94 C95 C100 126.6(7)
C96 C95 Co8 68.8(4)
C94 C95 Co8 69.9(4)
C100 C95 Co8 128.6(5)
C95 C96 C92 109.2(6)
C95 C96 C101 125.5(8)
C92 C96 C101 125.3(8)
C95 C96 Co8 71.1(4)
C92 C96 Co8 70.0(4)
C101 C96 Co8 125.2(5)
C92 C97 H97A 109.5
C92 C97 H97B 109.5
H97A C97 H97B 109.5
C92 C97 H97C 109.5
H97A C97 H97C 109.5
H97B C97 H97C 109.5
C93 C98 H98A 109.5
C93 C98 H98B 109.5
H98A C98 H98B 109.5
C93 C98 H98C 109.5
H98A C98 H98C 109.5
H98B C98 H98C 109.5
C94 C99 H99A 109.5
C94 C99 H99B 109.5
H99A C99 H99B 109.5
C94 C99 H99C 109.5
H99A C99 H99C 109.5
H99B C99 H99C 109.5
C95 C100 H10D 109.5
C95 C100 H10E 109.5
H10D C100 H10E 109.5
C95 C100 H10F 109.5
H10D C100 H10F 109.5
H10E C100 H10F 109.5
C96 C101 H10G 109.5
C96 C101 H10H 109.5
H10G C101 H10H 109.5
C96 C101 H10I 109.5
H10G C101 H10I 109.5
H10H C101 H10I 109.5
C103 C102 C107 111.3(7)
C103 C102 C108 123.4(13)
C107 C102 C108 124.9(13)
C103 C102 Co8 74.4(5)
C107 C102 Co8 74.4(5)
C108 C102 Co8 124.2(8)
C104 C103 C102 119.2(8)
C104 C103 Co8 107.0(7)
C102 C103 Co8 63.6(4)
C104 C103 H103 120.4
C102 C103 H103 120.4
Co8 C103 H103 98.6
C105 C104 C103 118.1(8)
C105 C104 Co7 64.8(5)
C103 C104 Co7 105.2(6)
C105 C104 H104 121.0
C103 C104 H104 121.0
Co7 C104 H104 99.1
C104 C105 C106 111.1(8)
C104 C105 Co7 74.8(5)
C106 C105 Co7 72.9(5)
C104 C105 H105 124.4
C106 C105 H105 124.4
Co7 C105 H105 119.4
C105 C106 C107 121.8(8)
C105 C106 Co7 65.2(4)
C107 C106 Co7 79.0(5)
C105 C106 Co8 95.7(6)
C107 C106 Co8 62.1(4)
Co7 C106 Co8 118.1(4)
C105 C106 H106 119.1
C107 C106 H106 119.1
Co7 C106 H106 128.8
Co8 C106 H106 112.3
C102 C107 C106 118.8(7)
C102 C107 Co8 63.5(4)
C106 C107 Co8 78.4(5)
C102 C107 Co7 95.0(5)
C106 C107 Co7 61.6(4)
Co8 C107 Co7 117.5(4)
C102 C107 H107 120.6
C106 C107 H107 120.6
Co8 C107 H107 129.4
Co7 C107 H107 112.4
C102 C108 H10J 109.5
C102 C108 H10K 109.5
H10J C108 H10K 109.5
C102 C108 H10L 109.5
H10J C108 H10L 109.5
H10K C108 H10L 109.5

loop_
_geom_bond_atom_site_label_1
_geom_bond_atom_site_label_2
_geom_bond_distance
Co1 C24 1.930(7)
Co1 C1 2.007(7)
Co1 C23 2.051(7)
Co1 C25 2.053(7)
Co1 C5 2.066(7)
Co1 C4 2.080(7)
Co1 C3 2.086(7)
Co1 C2 2.094(7)
Co1 C26 2.254(7)
Co2 C21 1.908(7)
Co2 C22 2.047(7)
Co2 C15 2.052(7)
Co2 C26 2.056(7)
Co2 C14 2.062(7)
Co2 C13 2.071(6)
Co2 C11 2.083(7)
Co2 C12 2.086(7)
Co2 C25 2.254(7)
Co3 C51 1.917(7)
Co3 C28 2.028(6)
Co3 C52 2.031(7)
Co3 C29 2.057(7)
Co3 C50 2.069(8)
Co3 C32 2.082(7)
Co3 C31 2.093(7)
Co3 C30 2.102(7)
Co3 C49 2.320(8)
Co4 C48 1.924(7)
Co4 C49 2.037(7)
Co4 C38 2.045(7)
Co4 C39 2.046(7)
Co4 C53 2.053(7)
Co4 C40 2.075(6)
Co4 C41 2.081(6)
Co4 C42 2.089(7)
Co4 C50 2.289(8)
Co5 C78 1.966(10)
Co5 C77 2.013(9)
Co5 C56 2.042(7)
Co5 C57 2.042(7)
Co5 C59 2.074(7)
Co5 C58 2.079(8)
Co5 C55 2.096(7)
Co5 C79 2.102(9)
Co5 C76 2.273(10)
Co6 C75 1.930(8)
Co6 C76 2.026(9)
Co6 C80 2.037(9)
Co6 C67 2.039(8)
Co6 C69 2.058(7)
Co6 C66 2.063(8)
Co6 C68 2.085(7)
Co6 C65 2.098(7)
Co6 C77 2.327(10)
Co7 C105 1.938(8)
Co7 C86 2.025(7)
Co7 C106 2.040(8)
Co7 C85 2.047(7)
Co7 C104 2.066(8)
Co7 C84 2.071(7)
Co7 C83 2.083(7)
Co7 C82 2.101(7)
Co7 C107 2.276(8)
Co8 C102 1.897(7)
Co8 C103 2.039(8)
Co8 C107 2.042(8)
Co8 C96 2.053(7)
Co8 C92 2.063(7)
Co8 C93 2.071(7)
Co8 C94 2.080(7)
Co8 C95 2.083(7)
Co8 C106 2.264(8)
C1 C5 1.431(10)
C1 C2 1.436(9)
C1 C6 1.513(10)
C2 C3 1.426(10)
C2 C7 1.486(10)
C3 C4 1.424(10)
C3 C8 1.505(11)
C4 C5 1.421(10)
C4 C9 1.505(10)
C5 C10 1.497(10)
C6 H6A 0.9800
C6 H6B 0.9800
C6 H6C 0.9800
C7 H7A 0.9800
C7 H7B 0.9800
C7 H7C 0.9800
C8 H8A 0.9800
C8 H8B 0.9800
C8 H8C 0.9800
C9 H9A 0.9800
C9 H9B 0.9800
C9 H9C 0.9800
C10 H10A 0.9800
C10 H10B 0.9800
C10 H10C 0.9800
C11 C15 1.408(11)
C11 C12 1.435(10)
C11 C16 1.505(10)
C12 C13 1.412(9)
C12 C17 1.491(11)
C13 C14 1.420(10)
C13 C18 1.516(9)
C14 C15 1.479(10)
C14 C19 1.484(11)
C15 C20 1.495(10)
C16 H16A 0.9800
C16 H16B 0.9800
C16 H16C 0.9800
C17 H17A 0.9800
C17 H17B 0.9800
C17 H17C 0.9800
C18 H18A 0.9800
C18 H18B 0.9800
C18 H18C 0.9800
C19 H19A 0.9800
C19 H19B 0.9800
C19 H19C 0.9800
C20 H20A 0.9800
C20 H20B 0.9800
C20 H20C 0.9800
C21 C22 1.420(11)
C21 C26 1.437(10)
C21 C27 1.509(10)
C22 C23 1.461(11)
C22 H22 0.9500
C23 C24 1.416(11)
C23 H23 0.9500
C24 C25 1.414(10)
C24 H24 0.9500
C25 C26 1.466(9)
C25 H25 0.9500
C26 H26 0.9500
C27 H27A 0.9800
C27 H27B 0.9800
C27 H27C 0.9800
C28 C32 1.418(10)
C28 C29 1.423(10)
C28 C33 1.525(10)
C29 C30 1.406(10)
C29 C34 1.531(11)
C30 C31 1.435(10)
C30 C35 1.496(10)
C31 C32 1.427(10)
C31 C36 1.513(11)
C32 C37 1.506(10)
C33 H33A 0.9800
C33 H33B 0.9800
C33 H33C 0.9800
C34 H34A 0.9800
C34 H34B 0.9800
C34 H34C 0.9800
C35 H35A 0.9800
C35 H35B 0.9800
C35 H35C 0.9800
C36 H36A 0.9800
C36 H36B 0.9800
C36 H36C 0.9800
C37 H37A 0.9800
C37 H37B 0.9800
C37 H37C 0.9800
C38 C42 1.410(11)
C38 C39 1.454(10)
C38 C43 1.503(11)
C39 C40 1.411(10)
C39 C44 1.504(11)
C40 C41 1.423(10)
C40 C45 1.516(10)
C41 C42 1.446(10)
C41 C46 1.496(11)
C42 C47 1.499(10)
C43 H43A 0.9800
C43 H43B 0.9800
C43 H43C 0.9800
C44 H44A 0.9800
C44 H44B 0.9800
C44 H44C 0.9800
C45 H45A 0.9800
C45 H45B 0.9800
C45 H45C 0.9800
C46 H46A 0.9800
C46 H46B 0.9800
C46 H46C 0.9800
C47 H47A 0.9800
C47 H47B 0.9800
C47 H47C 0.9800
C48 C49 1.416(10)
C48 C53 1.423(10)
C48 C54 1.503(10)
C49 C50 1.449(10)
C49 H49 0.9500
C50 C51 1.408(12)
C50 H50 0.9500
C51 C52 1.397(12)
C51 H51 0.9500
C52 C53 1.470(10)
C52 H52 0.9500
C53 H53 0.9500
C54 H54A 0.9800
C54 H54B 0.9800
C54 H54C 0.9800
C55 C59 1.400(10)
C55 C56 1.424(10)
C55 C60 1.483(10)
C56 C57 1.422(10)
C56 C61 1.512(10)
C57 C58 1.423(10)
C57 C62 1.522(10)
C58 C59 1.447(10)
C58 C63 1.479(11)
C59 C64 1.523(10)
C60 H60A 0.9800
C60 H60B 0.9800
C60 H60C 0.9800
C61 H61A 0.9800
C61 H61B 0.9800
C61 H61C 0.9800
C62 H62A 0.9800
C62 H62B 0.9800
C62 H62C 0.9800
C63 H63A 0.9800
C63 H63B 0.9800
C63 H63C 0.9800
C64 H64A 0.9800
C64 H64B 0.9800
C64 H64C 0.9800
C65 C69 1.421(10)
C65 C66 1.434(11)
C65 C70 1.478(11)
C66 C67 1.454(12)
C66 C71 1.504(12)
C67 C68 1.418(12)
C67 C72 1.488(12)
C68 C69 1.430(10)
C68 C73 1.507(11)
C69 C74 1.510(11)
C70 H70A 0.9800
C70 H70B 0.9800
C70 H70C 0.9800
C71 H71A 0.9800
C71 H71B 0.9800
C71 H71C 0.9800
C72 H72A 0.9800
C72 H72B 0.9800
C72 H72C 0.9800
C73 H73A 0.9800
C73 H73B 0.9800
C73 H73C 0.9800
C74 H74A 0.9800
C74 H74B 0.9800
C74 H74C 0.9800
C75 C80 1.427(13)
C75 C76 1.437(12)
C75 C81 1.469(11)
C76 C77 1.508(13)
C76 H76 0.9500
C77 C78 1.370(14)
C77 H77 0.9500
C78 C79 1.351(14)
C78 H78 0.9500
C79 C80 1.451(13)
C79 H79 0.9500
C80 H80 0.9500
C81 H81A 0.9800
C81 H81B 0.9800
C81 H81C 0.9800
C82 C83 1.428(10)
C82 C86 1.438(10)
C82 C87 1.489(10)
C83 C84 1.461(11)
C83 C88 1.503(11)
C84 C85 1.418(11)
C84 C89 1.506(11)
C85 C86 1.440(10)
C85 C90 1.508(10)
C86 C91 1.479(11)
C87 H87A 0.9800
C87 H87B 0.9800
C87 H87C 0.9800
C88 H88A 0.9800
C88 H88B 0.9800
C88 H88C 0.9800
C89 H89A 0.9800
C89 H89B 0.9800
C89 H89C 0.9800
C90 H90A 0.9800
C90 H90B 0.9800
C90 H90C 0.9800
C91 H91A 0.9800
C91 H91B 0.9800
C91 H91C 0.9800
C92 C93 1.419(10)
C92 C96 1.436(11)
C92 C97 1.493(10)
C93 C94 1.436(10)
C93 C98 1.505(10)
C94 C95 1.424(10)
C94 C99 1.497(10)
C95 C96 1.420(10)
C95 C100 1.501(10)
C96 C101 1.517(10)
C97 H97A 0.9800
C97 H97B 0.9800
C97 H97C 0.9800
C98 H98A 0.9800
C98 H98B 0.9800
C98 H98C 0.9800
C99 H99A 0.9800
C99 H99B 0.9800
C99 H99C 0.9800
C100 H10D 0.9800
C100 H10E 0.9800
C100 H10F 0.9800
C101 H10G 0.9800
C101 H10H 0.9800
C101 H10I 0.9800
C102 C103 1.416(13)
C102 C107 1.422(12)
C102 C108 1.431(17)
C103 C104 1.411(13)
C103 H103 0.9500
C104 C105 1.387(13)
C104 H104 0.9500
C105 C106 1.424(12)
C105 H105 0.9500
C106 C107 1.469(11)
C106 H106 0.9500
C107 H107 0.9500
C108 H10J 0.9800
C108 H10K 0.9800
C108 H10L 0.9800
